data_7132857
loop_
_publ_author_name
'Wang, Kun'
'Niu, Saisai'
'Tang, Weijun'
'Xue, Dong'
'Xiao, Jianliang'
'Li, Hongfeng'
'Wang, Chao'

_publ_section_title
;
 Ru-catalyzed asymmetric hydrogenation of &#x3b1;,&#x3b2;-unsaturated
 ketones <i>via</i> a hydrogenation/isomerization cascade.
;
_journal_issue 32
_journal_name_full 'Chemical communications (Cambridge, England)'
_journal_page_first 4338
_journal_page_last 4341
_journal_paper_doi 10.1039/d4cc00356j
_journal_volume 60
_journal_year 2024
_chemical_absolute_configuration ad
_chemical_formula_moiety 'C17 H18 O'
_chemical_formula_sum 'C17 H18 O'
_chemical_formula_weight 238.31
_space_group_crystal_system monoclinic
_space_group_IT_number 4
_space_group_name_Hall 'P 2yb'
_space_group_name_H-M_alt 'P 1 21 1'
_atom_sites_solution_hydrogens geom
_atom_sites_solution_primary dual
_audit_block_doi 10.5517/ccdc.csd.cc288pt2
_audit_creation_date 2020-11-12
_audit_creation_method
;
Olex2 1.3
(compiled 2020.07.31 svn.rc2a77460 for OlexSys, GUI svn.r6145)
;
_audit_update_record
;
2021-07-01 deposited with the CCDC.	2024-03-20 downloaded from the CCDC.
;
_cell_angle_alpha 90
_cell_angle_beta 117.369(3)
_cell_angle_gamma 90
_cell_formula_units_Z 2
_cell_length_a 11.5667(13)
_cell_length_b 5.2499(6)
_cell_length_c 12.1291(14)
_cell_measurement_reflns_used 9084
_cell_measurement_temperature 205.0
_cell_measurement_theta_max 68.491
_cell_measurement_theta_min 4.104
_cell_volume 654.08(13)
_computing_cell_refinement 'SAINT V8.40A (?, 2016)'
_computing_data_reduction 'SAINT V8.40A (?, 2016)'
_computing_molecular_graphics 'Olex2 1.3 (Dolomanov et al., 2009)'
_computing_publication_material 'Olex2 1.3 (Dolomanov et al., 2009)'
_computing_structure_refinement 'SHELXL 2018/3 (Sheldrick, 2015)'
_computing_structure_solution 'SHELXT 2018/2 (Sheldrick, 2018)'
_diffrn_ambient_temperature 205.0
_diffrn_measured_fraction_theta_full 0.992
_diffrn_measured_fraction_theta_max 0.989
_diffrn_measurement_device_type 'Bruker APEX-II CCD'
_diffrn_measurement_method '\f and \w scans'
_diffrn_radiation_type CuK\a
_diffrn_radiation_wavelength 1.54178
_diffrn_reflns_av_R_equivalents 0.0384
_diffrn_reflns_av_unetI/netI 0.0327
_diffrn_reflns_Laue_measured_fraction_full 0.992
_diffrn_reflns_Laue_measured_fraction_max 0.989
_diffrn_reflns_limit_h_max 13
_diffrn_reflns_limit_h_min -13
_diffrn_reflns_limit_k_max 6
_diffrn_reflns_limit_k_min -6
_diffrn_reflns_limit_l_max 14
_diffrn_reflns_limit_l_min -14
_diffrn_reflns_number 9493
_diffrn_reflns_point_group_measured_fraction_full 0.981
_diffrn_reflns_point_group_measured_fraction_max 0.978
_diffrn_reflns_theta_full 67.679
_diffrn_reflns_theta_max 68.485
_diffrn_reflns_theta_min 4.104
_diffrn_source_current 50.0
_diffrn_source_power 2.5
_diffrn_source_voltage 50.0
_diffrn_standards_number 0
_exptl_absorpt_coefficient_mu 0.564
_exptl_absorpt_correction_T_max 0.7531
_exptl_absorpt_correction_T_min 0.6521
_exptl_absorpt_correction_type multi-scan
_exptl_absorpt_process_details
;
SADABS-2016/2 (Bruker,2016/2) was used for absorption correction.
wR2(int) was 0.0771 before and 0.0586 after correction.
The Ratio of minimum to maximum transmission is 0.8659.
The \l/2 correction factor is Not present.
;
_exptl_crystal_colour 'clear light colourless'
_exptl_crystal_colour_lustre clear
_exptl_crystal_colour_modifier light
_exptl_crystal_colour_primary colourless
_exptl_crystal_density_diffrn 1.210
_exptl_crystal_description block
_exptl_crystal_F_000 256
_exptl_crystal_size_max 0.5
_exptl_crystal_size_mid 0.4
_exptl_crystal_size_min 0.3
_refine_diff_density_max 0.257
_refine_diff_density_min -0.342
_refine_diff_density_rms 0.071
_refine_ls_abs_structure_details
;
 Flack x determined using 996 quotients [(I+)-(I-)]/[(I+)+(I-)]
 (Parsons, Flack and Wagner, Acta Cryst. B69 (2013) 249-259).
;
_refine_ls_abs_structure_Flack -0.19(9)
_refine_ls_extinction_method none
_refine_ls_goodness_of_fit_ref 1.151
_refine_ls_hydrogen_treatment constr
_refine_ls_matrix_type full
_refine_ls_number_parameters 164
_refine_ls_number_reflns 2357
_refine_ls_number_restraints 1
_refine_ls_restrained_S_all 1.150
_refine_ls_R_factor_all 0.0633
_refine_ls_R_factor_gt 0.0627
_refine_ls_shift/su_max 0.000
_refine_ls_shift/su_mean 0.000
_refine_ls_structure_factor_coef Fsqd
_refine_ls_weighting_details 'w=1/[\s^2^(Fo^2^)+(0.0818P)^2^+0.1705P] where P=(Fo^2^+2Fc^2^)/3'
_refine_ls_weighting_scheme calc
_refine_ls_wR_factor_gt 0.1636
_refine_ls_wR_factor_ref 0.1646
_reflns_Friedel_coverage 0.772
_reflns_Friedel_fraction_full 0.968
_reflns_Friedel_fraction_max 0.965
_reflns_number_gt 2323
_reflns_number_total 2357
_reflns_threshold_expression 'I > 2\s(I)'
_cod_data_source_file d4cc00356j2.cif
_cod_data_source_block s
_cod_depositor_comments 'Adding full bibliography for 7132857.cif.'
_cod_database_code 7132857
_shelx_shelxl_version_number 2018/3
_shelx_space_group_comment
;
The symmetry employed for this shelxl refinement is uniquely defined
by the following loop, which should always be used as a source of
symmetry information in preference to the above space-group names.
They are only intended as comments.
;
_shelx_estimated_absorpt_t_max 0.849
_shelx_estimated_absorpt_t_min 0.766
_olex2_refinement_description
;
1. Fixed Uiso
 At 1.2 times of:
  All C(H) groups, All C(H,H) groups
 At 1.5 times of:
  All O(H) groups
2.a Ternary CH refined with riding coordinates:
 C003(H003), C00A(H00G)
2.b Secondary CH2 refined with riding coordinates:
 C002(H00A,H00B), C005(H00C,H00D), C006(H00E,H00F)
2.c Aromatic/amide H refined with riding coordinates:
 C007(H007), C009(H009), C00B(H00H), C00D(H00I), C00E(H00J), C00F(H00K),
 C00G(H00L), C00H(H00M), C00I(H00N)
2.d Idealised tetrahedral OH refined as rotating group:
 O001(H001)
;
_olex2_submission_special_instructions 'No special instructions were received'

loop_
_space_group_symop_operation_xyz
'x, y, z'
'-x, y+1/2, -z'

loop_
_atom_site_label
_atom_site_type_symbol
_atom_site_fract_x
_atom_site_fract_y
_atom_site_fract_z
_atom_site_U_iso_or_equiv
_atom_site_adp_type
_atom_site_occupancy
_atom_site_site_symmetry_order
_atom_site_calc_flag
_atom_site_refinement_flags_posn
_atom_site_refinement_flags_adp
_atom_site_refinement_flags_occupancy
_atom_site_disorder_assembly
_atom_site_disorder_group
O001 O 0.9884(3) 0.3827(6) 0.9504(3) 0.1096(16) Uani 1 1 d . . . . .
H001 H 1.007103 0.259946 0.998742 0.164 Uiso 1 1 calc R U . . .
C002 C 0.6807(3) 0.1691(6) 0.6771(3) 0.0473(7) Uani 1 1 d . . . . .
H00A H 0.718063 0.016384 0.659521 0.057 Uiso 1 1 calc R U . . .
H00B H 0.593481 0.125664 0.665780 0.057 Uiso 1 1 calc R U . . .
C003 C 0.7654(3) 0.2503(6) 0.8113(3) 0.0512(8) Uani 1 1 d . . . . .
H003 H 0.770810 0.104619 0.865314 0.061 Uiso 1 1 calc R U . . .
C004 C 0.5733(4) 0.4394(6) 0.8326(3) 0.0579(9) Uani 1 1 d . . . . .
C005 C 0.7095(4) 0.4786(6) 0.8506(3) 0.0569(9) Uani 1 1 d . . . . .
H00C H 0.766425 0.514945 0.938476 0.068 Uiso 1 1 calc R U . . .
H00D H 0.710431 0.628303 0.802789 0.068 Uiso 1 1 calc R U . . .
C006 C 0.6698(3) 0.3770(8) 0.5865(3) 0.0564(9) Uani 1 1 d . . . . .
H00E H 0.638246 0.301337 0.503786 0.068 Uiso 1 1 calc R U . . .
H00F H 0.604522 0.500677 0.582474 0.068 Uiso 1 1 calc R U . . .
C007 C 0.4746(4) 0.6062(7) 0.7615(4) 0.0629(10) Uani 1 1 d . . . . .
H007 H 0.493410 0.745088 0.723458 0.076 Uiso 1 1 calc R U . . .
C008 C 0.7946(4) 0.5159(7) 0.6179(4) 0.0609(9) Uani 1 1 d . . . . .
C009 C 0.5422(5) 0.2357(8) 0.8882(4) 0.0754(13) Uani 1 1 d . . . . .
H009 H 0.607427 0.119497 0.937419 0.090 Uiso 1 1 calc R U . . .
C00A C 0.9008(3) 0.3007(7) 0.8271(4) 0.0701(12) Uani 1 1 d . . . . .
H00G H 0.934627 0.137889 0.812417 0.084 Uiso 1 1 calc R U . . .
C00B C 0.8001(6) 0.6794(9) 0.5291(5) 0.0842(14) Uani 1 1 d . . . . .
H00H H 0.728325 0.690378 0.449783 0.101 Uiso 1 1 calc R U . . .
C00C C 0.9023(3) 0.4923(6) 0.7345(5) 0.0668(11) Uani 1 1 d . . . . .
C00D C 0.3488(5) 0.5741(9) 0.7447(5) 0.0820(14) Uani 1 1 d . . . . .
H00I H 0.283389 0.690104 0.695632 0.098 Uiso 1 1 calc R U . . .
C00E C 1.0144(7) 0.8090(10) 0.6717(10) 0.128(3) Uani 1 1 d . . . . .
H00J H 1.087920 0.911182 0.690521 0.154 Uiso 1 1 calc R U . . .
C00F C 0.4175(7) 0.2028(9) 0.8720(5) 0.0953(18) Uani 1 1 d . . . . .
H00K H 0.398451 0.064405 0.910109 0.114 Uiso 1 1 calc R U . . .
C00G C 0.9079(9) 0.8224(11) 0.5560(9) 0.118(3) Uani 1 1 d . . . . .
H00L H 0.909757 0.931187 0.495251 0.142 Uiso 1 1 calc R U . . .
C00H C 1.0123(4) 0.6425(9) 0.7606(7) 0.102(2) Uani 1 1 d . . . . .
H00M H 1.085490 0.630997 0.838928 0.123 Uiso 1 1 calc R U . . .
C00I C 0.3196(6) 0.3712(9) 0.8001(6) 0.0958(18) Uani 1 1 d . . . . .
H00N H 0.234377 0.347902 0.789170 0.115 Uiso 1 1 calc R U . . .

loop_
_atom_site_aniso_label
_atom_site_aniso_U_11
_atom_site_aniso_U_22
_atom_site_aniso_U_33
_atom_site_aniso_U_23
_atom_site_aniso_U_13
_atom_site_aniso_U_12
O001 0.0815(19) 0.0420(15) 0.103(2) -0.0031(16) -0.0452(18) -0.0004(14)
C002 0.0525(17) 0.0355(16) 0.0445(15) -0.0093(12) 0.0141(13) -0.0033(12)
C003 0.0645(19) 0.0258(15) 0.0412(14) -0.0021(12) 0.0055(13) 0.0022(14)
C004 0.101(3) 0.0323(17) 0.0459(16) -0.0031(13) 0.0387(17) 0.0096(17)
C005 0.082(2) 0.0316(16) 0.0394(15) -0.0041(13) 0.0124(15) 0.0041(15)
C006 0.0629(19) 0.053(2) 0.0444(16) -0.0027(15) 0.0175(14) 0.0001(16)
C007 0.094(3) 0.0397(19) 0.066(2) 0.0052(16) 0.047(2) 0.0119(18)
C008 0.073(2) 0.0375(18) 0.083(2) -0.0025(16) 0.045(2) 0.0072(16)
C009 0.136(4) 0.040(2) 0.069(2) 0.0073(18) 0.064(2) 0.017(2)
C00A 0.0504(18) 0.0309(17) 0.086(3) -0.0096(16) -0.0056(17) 0.0055(13)
C00B 0.122(4) 0.048(2) 0.124(4) 0.003(2) 0.092(3) 0.008(2)
C00C 0.0507(18) 0.0306(17) 0.111(3) -0.0106(19) 0.031(2) 0.0037(14)
C00D 0.109(3) 0.053(2) 0.110(4) 0.005(2) 0.072(3) 0.020(2)
C00E 0.112(4) 0.043(3) 0.290(11) -0.036(4) 0.144(6) -0.018(3)
C00F 0.178(5) 0.048(2) 0.120(4) 0.003(3) 0.120(4) 0.009(3)
C00G 0.159(6) 0.052(3) 0.225(9) -0.011(4) 0.160(7) -0.003(3)
C00H 0.061(2) 0.044(2) 0.201(6) -0.030(3) 0.059(3) -0.0039(19)
C00I 0.143(5) 0.052(3) 0.148(5) -0.008(3) 0.115(4) 0.009(3)

loop_
_atom_type_symbol
_atom_type_description
_atom_type_scat_dispersion_real
_atom_type_scat_dispersion_imag
_atom_type_scat_source
C C 0.0181 0.0091 'International Tables Vol C Tables 4.2.6.8 and 6.1.1.4'
H H 0.0000 0.0000 'International Tables Vol C Tables 4.2.6.8 and 6.1.1.4'
O O 0.0492 0.0322 'International Tables Vol C Tables 4.2.6.8 and 6.1.1.4'

loop_
_citation_id
_citation_doi
_citation_year
1 10.1021/acs.joc.1c02916 2022

loop_
_geom_angle_atom_site_label_1
_geom_angle_atom_site_label_2
_geom_angle_atom_site_label_3
_geom_angle
_geom_angle_site_symmetry_1
_geom_angle_site_symmetry_3
_geom_angle_publ_flag
C00A O001 H001 109.5 . . ?
H00A C002 H00B 107.9 . . ?
C003 C002 H00A 109.2 . . ?
C003 C002 H00B 109.2 . . ?
C006 C002 H00A 109.2 . . ?
C006 C002 H00B 109.2 . . ?
C006 C002 C003 111.8(3) . . ?
C002 C003 H003 107.7 . . ?
C002 C003 C005 113.2(3) . . ?
C005 C003 H003 107.7 . . ?
C00A C003 C002 107.7(3) . . ?
C00A C003 H003 107.7 . . ?
C00A C003 C005 112.5(3) . . ?
C007 C004 C005 120.9(3) . . ?
C007 C004 C009 117.7(4) . . ?
C009 C004 C005 121.4(3) . . ?
C003 C005 H00C 108.7 . . ?
C003 C005 H00D 108.7 . . ?
C004 C005 C003 114.2(3) . . ?
C004 C005 H00C 108.7 . . ?
C004 C005 H00D 108.7 . . ?
H00C C005 H00D 107.6 . . ?
C002 C006 H00E 108.6 . . ?
C002 C006 H00F 108.6 . . ?
H00E C006 H00F 107.6 . . ?
C008 C006 C002 114.6(3) . . ?
C008 C006 H00E 108.6 . . ?
C008 C006 H00F 108.6 . . ?
C004 C007 H007 119.1 . . ?
C004 C007 C00D 121.7(4) . . ?
C00D C007 H007 119.1 . . ?
C00B C008 C006 118.7(4) . . ?
C00C C008 C006 121.4(3) . . ?
C00C C008 C00B 119.8(4) . . ?
C004 C009 H009 119.5 . . ?
C00F C009 C004 120.9(4) . . ?
C00F C009 H009 119.5 . . ?
O001 C00A C003 112.3(4) . . ?
O001 C00A H00G 107.4 . . ?
O001 C00A C00C 109.3(3) . . ?
C003 C00A H00G 107.4 . . ?
C003 C00A C00C 112.8(3) . . ?
C00C C00A H00G 107.4 . . ?
C008 C00B H00H 119.5 . . ?
C00G C00B C008 121.0(6) . . ?
C00G C00B H00H 119.5 . . ?
C008 C00C C00A 120.0(3) . . ?
C008 C00C C00H 118.3(5) . . ?
C00H C00C C00A 121.6(5) . . ?
C007 C00D H00I 120.1 . . ?
C00I C00D C007 119.9(5) . . ?
C00I C00D H00I 120.1 . . ?
C00G C00E H00J 120.2 . . ?
C00G C00E C00H 119.5(5) . . ?
C00H C00E H00J 120.2 . . ?
C009 C00F H00K 119.6 . . ?
C009 C00F C00I 120.7(4) . . ?
C00I C00F H00K 119.6 . . ?
C00B C00G C00E 120.5(6) . . ?
C00B C00G H00L 119.7 . . ?
C00E C00G H00L 119.7 . . ?
C00C C00H H00M 119.6 . . ?
C00E C00H C00C 120.9(6) . . ?
C00E C00H H00M 119.6 . . ?
C00D C00I C00F 119.1(5) . . ?
C00D C00I H00N 120.5 . . ?
C00F C00I H00N 120.5 . . ?

loop_
_geom_bond_atom_site_label_1
_geom_bond_atom_site_label_2
_geom_bond_distance
_geom_bond_site_symmetry_2
_geom_bond_publ_flag
O001 H001 0.8300 . ?
O001 C00A 1.434(5) . ?
C002 H00A 0.9800 . ?
C002 H00B 0.9800 . ?
C002 C003 1.525(4) . ?
C002 C006 1.512(5) . ?
C003 H003 0.9900 . ?
C003 C005 1.538(5) . ?
C003 C00A 1.511(6) . ?
C004 C005 1.502(6) . ?
C004 C007 1.382(5) . ?
C004 C009 1.397(5) . ?
C005 H00C 0.9800 . ?
C005 H00D 0.9800 . ?
C006 H00E 0.9800 . ?
C006 H00F 0.9800 . ?
C006 C008 1.501(5) . ?
C007 H007 0.9400 . ?
C007 C00D 1.383(7) . ?
C008 C00B 1.402(6) . ?
C008 C00C 1.395(6) . ?
C009 H009 0.9400 . ?
C009 C00F 1.374(8) . ?
C00A H00G 0.9900 . ?
C00A C00C 1.515(6) . ?
C00B H00H 0.9400 . ?
C00B C00G 1.360(9) . ?
C00C C00H 1.404(6) . ?
C00D H00I 0.9400 . ?
C00D C00I 1.382(7) . ?
C00E H00J 0.9400 . ?
C00E C00G 1.379(11) . ?
C00E C00H 1.397(11) . ?
C00F H00K 0.9400 . ?
C00F C00I 1.384(8) . ?
C00G H00L 0.9400 . ?
C00H H00M 0.9400 . ?
C00I H00N 0.9400 . ?

loop_
_geom_torsion_atom_site_label_1
_geom_torsion_atom_site_label_2
_geom_torsion_atom_site_label_3
_geom_torsion_atom_site_label_4
_geom_torsion
_geom_torsion_site_symmetry_1
_geom_torsion_site_symmetry_2
_geom_torsion_site_symmetry_3
_geom_torsion_site_symmetry_4
_geom_torsion_publ_flag
O001 C00A C00C C008 -154.6(4) . . . . ?
O001 C00A C00C C00H 27.8(5) . . . . ?
C002 C003 C005 C004 55.8(4) . . . . ?
C002 C003 C00A O001 179.1(3) . . . . ?
C002 C003 C00A C00C 55.0(4) . . . . ?
C002 C006 C008 C00B 168.8(3) . . . . ?
C002 C006 C008 C00C -13.5(5) . . . . ?
C003 C002 C006 C008 41.4(4) . . . . ?
C003 C00A C00C C008 -28.9(5) . . . . ?
C003 C00A C00C C00H 153.5(4) . . . . ?
C004 C007 C00D C00I 0.1(7) . . . . ?
C004 C009 C00F C00I -0.1(7) . . . . ?
C005 C003 C00A O001 53.7(4) . . . . ?
C005 C003 C00A C00C -70.4(4) . . . . ?
C005 C004 C007 C00D -179.5(4) . . . . ?
C005 C004 C009 C00F 179.5(4) . . . . ?
C006 C002 C003 C005 62.8(4) . . . . ?
C006 C002 C003 C00A -62.2(3) . . . . ?
C006 C008 C00B C00G 175.6(4) . . . . ?
C006 C008 C00C C00A 7.2(5) . . . . ?
C006 C008 C00C C00H -175.2(4) . . . . ?
C007 C004 C005 C003 -123.6(3) . . . . ?
C007 C004 C009 C00F 0.2(5) . . . . ?
C007 C00D C00I C00F 0.0(7) . . . . ?
C008 C00B C00G C00E 0.1(7) . . . . ?
C008 C00C C00H C00E -0.8(6) . . . . ?
C009 C004 C005 C003 57.1(4) . . . . ?
C009 C004 C007 C00D -0.3(5) . . . . ?
C009 C00F C00I C00D -0.1(7) . . . . ?
C00A C003 C005 C004 178.2(3) . . . . ?
C00A C00C C00H C00E 176.7(4) . . . . ?
C00B C008 C00C C00A -175.2(3) . . . . ?
C00B C008 C00C C00H 2.4(5) . . . . ?
C00C C008 C00B C00G -2.1(6) . . . . ?
C00G C00E C00H C00C -1.2(7) . . . . ?
C00H C00E C00G C00B 1.5(8) . . . . ?
